data_1520219
loop_
_publ_author_name
'Corlay, Nina'
'Lecs\"o-Bornet, Marylin'
'Leborgne, Erell'
'Blanchard, Florent'
'Cachet, Xavier'
'Bignon, J\'er\^ome'
'Roussi, Fanny'
'Butel, Marie-Jose'
'Awang, Khalijah'
'Litaudon, Marc'

_publ_section_title
;
 Antibacterial Labdane Diterpenoids from Vitex vestita.
;
_journal_issue 6
_journal_name_full 'Journal of natural products'
_journal_page_first 1348
_journal_page_last 1356
_journal_paper_doi 10.1021/acs.jnatprod.5b00206
_journal_volume 78
_journal_year 2015
_chemical_absolute_configuration rmad
_chemical_formula_sum 'C20 H30 O4'
_chemical_formula_weight 334.44
_chemical_name_systematic
;
 ?
;
_space_group_crystal_system orthorhombic
_space_group_IT_number 19
_space_group_name_Hall 'P 2ac 2ab'
_space_group_name_H-M_alt 'P 21 21 21'
_symmetry_space_group_name_Hall 'P 2ac 2ab'
_symmetry_space_group_name_H-M 'P 21 21 21'
_atom_sites_solution_hydrogens geom
_atom_sites_solution_primary direct
_atom_sites_solution_secondary difmap
_audit_creation_method SHELXL-2013
_cell_angle_alpha 90
_cell_angle_beta 90
_cell_angle_gamma 90
_cell_formula_units_Z 4
_cell_length_a 7.4701(9)
_cell_length_b 9.9307(15)
_cell_length_c 24.744(4)
_cell_measurement_reflns_used 1768
_cell_measurement_temperature 293(2)
_cell_measurement_theta_max 64.70
_cell_measurement_theta_min 3.60
_cell_volume 1835.6(5)
_computing_cell_refinement 'CrystalClear-SM Expert 2.0 r4 (Rigaku, 2009)'
_computing_data_collection 'CrystalClear-SM Expert 2.0 r4 (Rigaku, 2009)'
_computing_data_reduction 'CrystalClear-SM Expert 2.0 r4 (Rigaku, 2009)'
_computing_molecular_graphics 'PLATON (Spek, 2003)'
_computing_structure_refinement 'SHELXL-2013 (Sheldrick, 2013)'
_computing_structure_solution 'SHELXS97 (Sheldrick, 2008)'
_diffrn_ambient_temperature 293(2)
_diffrn_detector_area_resol_mean 10.0000
_diffrn_detector_type 'RAPID II large area curved imaging plate detector '
_diffrn_measured_fraction_theta_full 1.000
_diffrn_measured_fraction_theta_max 0.999
_diffrn_measurement_device 'four-circle partial \c goniometer diffractometer'
_diffrn_measurement_device_type 'Rigaku rapid II RAXIS conversion'
_diffrn_measurement_method 'profile data from \w-scans'
_diffrn_radiation_monochromator 'Confocal Osmic mirrors'
_diffrn_radiation_type CuK\a
_diffrn_radiation_wavelength 1.54187
_diffrn_reflns_av_R_equivalents 0.0994
_diffrn_reflns_av_unetI/netI 0.1175
_diffrn_reflns_laue_measured_fraction_full 1.000
_diffrn_reflns_laue_measured_fraction_max 0.999
_diffrn_reflns_limit_h_max 8
_diffrn_reflns_limit_h_min -9
_diffrn_reflns_limit_k_max 11
_diffrn_reflns_limit_k_min -11
_diffrn_reflns_limit_l_max 29
_diffrn_reflns_limit_l_min -25
_diffrn_reflns_number 15785
_diffrn_reflns_point_group_measured_fraction_full 0.999
_diffrn_reflns_point_group_measured_fraction_max 0.998
_diffrn_reflns_theta_full 67.687
_diffrn_reflns_theta_max 68.241
_diffrn_reflns_theta_min 3.573
_diffrn_source 'Rotating Anode'
_diffrn_source_type 'Rigaku micromax 007 1.2kW'
_exptl_absorpt_coefficient_mu 0.661
_exptl_absorpt_correction_T_max 0.876
_exptl_absorpt_correction_T_min 0.548
_exptl_absorpt_correction_type multi-scan
_exptl_absorpt_process_details 'FS_ABSCOR (Rigaku, 2009)'
_exptl_crystal_colour colourless
_exptl_crystal_density_diffrn 1.210
_exptl_crystal_density_method 'not measured'
_exptl_crystal_description needle
_exptl_crystal_F_000 728
_exptl_crystal_size_max 0.103
_exptl_crystal_size_mid 0.095
_exptl_crystal_size_min 0.062
_refine_diff_density_max 0.281
_refine_diff_density_min -0.224
_refine_diff_density_rms 0.045
_refine_ls_abs_structure_details
;
 Flack x determined using 409 quotients [(I+)-(I-)]/[(I+)+(I-)]
 (Parsons and Flack (2004), Acta Cryst. A60, s61).
;
_refine_ls_abs_structure_Flack 0.4(3)
_refine_ls_extinction_method none
_refine_ls_goodness_of_fit_ref 0.975
_refine_ls_hydrogen_treatment constr
_refine_ls_matrix_type full
_refine_ls_number_parameters 220
_refine_ls_number_reflns 3330
_refine_ls_number_restraints 0
_refine_ls_restrained_S_all 0.975
_refine_ls_R_factor_all 0.1544
_refine_ls_R_factor_gt 0.0837
_refine_ls_shift/su_max 0.005
_refine_ls_shift/su_mean 0.001
_refine_ls_structure_factor_coef Fsqd
_refine_ls_weighting_details 'w=1/[\s^2^(Fo^2^)+(0.1166P)^2^] where P=(Fo^2^+2Fc^2^)/3'
_refine_ls_weighting_scheme calc
_refine_ls_wR_factor_gt 0.1988
_refine_ls_wR_factor_ref 0.2467
_reflns_Friedel_coverage 0.719
_reflns_friedel_fraction_full 0.997
_reflns_friedel_fraction_max 0.997
_reflns_number_gt 1577
_reflns_number_total 3330
_reflns_threshold_expression 'I > 2\s(I)'
_cod_data_source_file np5b00206_si_002.cif
_cod_data_source_block shelx
_cod_depositor_comments 'Adding full bibliography for 1520219.cif.'
_cod_database_code 1520219
_shelx_space_group_comment
;
The symmetry employed for this shelxl refinement is uniquely defined
by the following loop, which should always be used as a source of
symmetry information in preference to the above space-group names.
They are only intended as comments.
;
_shelx_estimated_absorpt_t_min 0.935
_shelx_estimated_absorpt_t_max 0.960
_shelxl_version_number 2013-4

loop_
_space_group_symop_operation_xyz
'x, y, z'
'x+1/2, -y+1/2, -z'
'-x, y+1/2, -z+1/2'
'-x+1/2, -y, z+1/2'

loop_
_atom_site_label
_atom_site_type_symbol
_atom_site_fract_x
_atom_site_fract_y
_atom_site_fract_z
_atom_site_U_iso_or_equiv
_atom_site_adp_type
_atom_site_occupancy
_atom_site_site_symmetry_order
_atom_site_calc_flag
_atom_site_refinement_flags_posn
_atom_site_refinement_flags_adp
C1 C 0.5356(10) 0.0034(7) 0.6177(3) 0.068(2) Uani 1 1 d . .
H1A H 0.6562 0.0395 0.6190 0.082 Uiso 1 1 calc R U
H1B H 0.5031 -0.0243 0.6540 0.082 Uiso 1 1 calc R U
C2 C 0.5330(9) -0.1176(8) 0.5811(4) 0.080(2) Uani 1 1 d . .
H2A H 0.6184 -0.1838 0.5939 0.096 Uiso 1 1 calc R U
H2B H 0.5677 -0.0911 0.5449 0.096 Uiso 1 1 calc R U
C3 C 0.3464(10) -0.1794(8) 0.5799(4) 0.077(2) Uani 1 1 d . .
H3A H 0.3162 -0.2105 0.6159 0.093 Uiso 1 1 calc R U
H3B H 0.3478 -0.2572 0.5562 0.093 Uiso 1 1 calc R U
C4 C 0.2017(9) -0.0824(8) 0.5607(4) 0.070(2) Uani 1 1 d . .
C5 C 0.2180(8) 0.0490(7) 0.5946(3) 0.067(2) Uani 1 1 d . .
H5 H 0.1889 0.0220 0.6317 0.080 Uiso 1 1 calc R U
C6 C 0.0753(10) 0.1570(7) 0.5798(3) 0.077(2) Uani 1 1 d . .
H6A H 0.1041 0.1958 0.5448 0.092 Uiso 1 1 calc R U
H6B H -0.0413 0.1145 0.5770 0.092 Uiso 1 1 calc R U
C7 C 0.0683(10) 0.2656(8) 0.6210(3) 0.076(2) Uani 1 1 d . .
H7A H 0.0278 0.2282 0.6551 0.091 Uiso 1 1 calc R U
H7B H -0.0174 0.3335 0.6099 0.091 Uiso 1 1 calc R U
C8 C 0.2522(9) 0.3313(9) 0.6289(3) 0.071(2) Uani 1 1 d . .
C9 C 0.3935(9) 0.2269(7) 0.6441(3) 0.0631(19) Uani 1 1 d . .
H9 H 0.3535 0.1825 0.6774 0.076 Uiso 1 1 calc R U
C10 C 0.4048(9) 0.1160(7) 0.5986(3) 0.0623(19) Uani 1 1 d . .
C11 C 0.5764(9) 0.2933(7) 0.6560(3) 0.065(2) Uani 1 1 d . .
H11A H 0.6703 0.2264 0.6521 0.078 Uiso 1 1 calc R U
H11B H 0.5982 0.3638 0.6297 0.078 Uiso 1 1 calc R U
C12 C 0.5844(10) 0.3532(7) 0.7127(3) 0.069(2) Uani 1 1 d . .
H12 H 0.4786 0.4103 0.7174 0.083 Uiso 1 1 calc R U
C13 C 0.7480(9) 0.4411(7) 0.7194(3) 0.066(2) Uani 1 1 d . .
C14 C 0.8830(9) 0.4268(8) 0.7540(3) 0.079(2) Uani 1 1 d . .
H14 H 0.8954 0.3571 0.7788 0.094 Uiso 1 1 calc R U
C15 C 1.0093(12) 0.5387(8) 0.7468(4) 0.083(2) Uani 1 1 d . .
C16 C 0.7862(10) 0.5615(8) 0.6820(5) 0.095(3) Uani 1 1 d . .
H16 H 0.8198 0.5259 0.6465 0.114 Uiso 1 1 calc R U
C17 C 0.2763(12) 0.4574(9) 0.6212(4) 0.097(3) Uani 1 1 d . .
H17A H 0.3901 0.4943 0.6248 0.117 Uiso 1 1 calc R U
H17B H 0.1800 0.5121 0.6120 0.117 Uiso 1 1 calc R U
C18 C 0.0197(10) -0.1470(9) 0.5722(4) 0.104(3) Uani 1 1 d . .
H18A H 0.0060 -0.2262 0.5504 0.125 Uiso 1 1 calc R U
H18B H -0.0738 -0.0841 0.5638 0.125 Uiso 1 1 calc R U
H18C H 0.0128 -0.1713 0.6097 0.125 Uiso 1 1 calc R U
C19 C 0.2127(11) -0.0621(9) 0.5004(3) 0.093(3) Uani 1 1 d . .
H19A H 0.3250 -0.0206 0.4915 0.111 Uiso 1 1 calc R U
H19B H 0.1163 -0.0051 0.4888 0.111 Uiso 1 1 calc R U
H19C H 0.2040 -0.1476 0.4826 0.111 Uiso 1 1 calc R U
C20 C 0.4767(10) 0.1775(7) 0.5467(3) 0.072(2) Uani 1 1 d . .
H20A H 0.3957 0.2458 0.5343 0.086 Uiso 1 1 calc R U
H20B H 0.4878 0.1087 0.5197 0.086 Uiso 1 1 calc R U
H20C H 0.5919 0.2168 0.5535 0.086 Uiso 1 1 calc R U
O1 O 0.5796(6) 0.2521(5) 0.7532(2) 0.0785(16) Uani 1 1 d . .
H1 H 0.6784 0.2166 0.7557 0.118 Uiso 1 1 calc R U
O2 O 1.1516(7) 0.5588(6) 0.7683(3) 0.103(2) Uani 1 1 d . .
O3 O 0.9466(7) 0.6185(5) 0.7069(2) 0.0872(18) Uani 1 1 d . .
O4 O 0.6604(8) 0.6516(6) 0.6748(3) 0.110(2) Uani 1 1 d . .
H4 H 0.5717 0.6306 0.6924 0.165 Uiso 1 1 calc R U

loop_
_atom_site_aniso_label
_atom_site_aniso_U_11
_atom_site_aniso_U_22
_atom_site_aniso_U_33
_atom_site_aniso_U_23
_atom_site_aniso_U_13
_atom_site_aniso_U_12
C1 0.063(5) 0.070(4) 0.071(5) -0.004(4) -0.011(4) 0.009(4)
C2 0.055(4) 0.080(5) 0.105(7) 0.001(5) -0.009(4) 0.008(4)
C3 0.072(5) 0.065(4) 0.095(6) -0.013(5) -0.004(5) 0.003(4)
C4 0.056(4) 0.081(6) 0.074(6) -0.005(5) -0.002(4) 0.000(4)
C5 0.045(4) 0.083(5) 0.073(5) 0.000(5) -0.003(4) -0.003(4)
C6 0.050(4) 0.078(5) 0.103(7) 0.000(5) -0.009(5) 0.007(4)
C7 0.056(5) 0.088(5) 0.084(6) 0.000(5) 0.000(4) 0.018(4)
C8 0.051(5) 0.087(5) 0.074(6) -0.009(5) 0.004(4) 0.004(4)
C9 0.053(4) 0.072(4) 0.065(5) 0.010(4) 0.001(4) -0.002(4)
C10 0.048(4) 0.064(4) 0.075(5) -0.004(4) -0.010(4) -0.001(4)
C11 0.046(4) 0.077(5) 0.073(6) 0.001(4) 0.002(4) -0.003(4)
C12 0.064(5) 0.064(4) 0.079(6) 0.001(5) -0.002(5) 0.005(4)
C13 0.044(4) 0.073(5) 0.083(5) -0.027(5) 0.003(4) 0.006(4)
C14 0.060(4) 0.084(5) 0.092(6) -0.001(5) -0.001(5) -0.006(4)
C15 0.067(5) 0.075(6) 0.107(7) -0.007(6) 0.003(5) 0.000(5)
C16 0.055(5) 0.055(4) 0.176(9) 0.001(6) -0.014(6) 0.003(4)
C17 0.077(6) 0.073(5) 0.142(8) 0.005(6) -0.009(6) 0.002(5)
C18 0.063(5) 0.089(6) 0.161(10) -0.016(7) 0.003(5) -0.015(5)
C19 0.092(6) 0.086(6) 0.100(8) -0.007(5) -0.011(5) -0.001(5)
C20 0.076(5) 0.064(4) 0.075(6) 0.007(4) 0.003(4) -0.011(4)
O1 0.060(3) 0.087(4) 0.089(4) 0.009(3) -0.003(3) -0.005(3)
O2 0.068(3) 0.100(4) 0.140(6) -0.016(4) -0.031(3) -0.020(3)
O3 0.067(3) 0.072(3) 0.123(5) 0.006(4) -0.007(3) -0.006(3)
O4 0.097(4) 0.108(5) 0.124(5) 0.006(4) -0.008(4) 0.003(4)

loop_
_atom_type_symbol
_atom_type_description
_atom_type_scat_dispersion_real
_atom_type_scat_dispersion_imag
_atom_type_scat_source
C C 0.0181 0.0091 'International Tables Vol C Tables 4.2.6.8 and 6.1.1.4'
H H 0.0000 0.0000 'International Tables Vol C Tables 4.2.6.8 and 6.1.1.4'
O O 0.0492 0.0322 'International Tables Vol C Tables 4.2.6.8 and 6.1.1.4'

loop_
_geom_angle_atom_site_label_1
_geom_angle_atom_site_label_2
_geom_angle_atom_site_label_3
_geom_angle
C2 C1 C10 112.5(6)
C2 C1 H1A 109.1
C10 C1 H1A 109.1
C2 C1 H1B 109.1
C10 C1 H1B 109.1
H1A C1 H1B 107.8
C1 C2 C3 110.2(6)
C1 C2 H2A 109.6
C3 C2 H2A 109.6
C1 C2 H2B 109.6
C3 C2 H2B 109.6
H2A C2 H2B 108.1
C2 C3 C4 113.6(6)
C2 C3 H3A 108.8
C4 C3 H3A 108.8
C2 C3 H3B 108.8
C4 C3 H3B 108.8
H3A C3 H3B 107.7
C19 C4 C3 110.7(7)
C19 C4 C18 106.8(7)
C3 C4 C18 107.9(6)
C19 C4 C5 114.6(7)
C3 C4 C5 107.8(6)
C18 C4 C5 108.7(6)
C10 C5 C4 117.7(6)
C10 C5 C6 109.6(6)
C4 C5 C6 113.4(5)
C10 C5 H5 105.0
C4 C5 H5 105.0
C6 C5 H5 105.0
C7 C6 C5 111.2(6)
C7 C6 H6A 109.4
C5 C6 H6A 109.4
C7 C6 H6B 109.4
C5 C6 H6B 109.4
H6A C6 H6B 108.0
C6 C7 C8 111.4(7)
C6 C7 H7A 109.3
C8 C7 H7A 109.3
C6 C7 H7B 109.4
C8 C7 H7B 109.4
H7A C7 H7B 108.0
C17 C8 C9 127.2(8)
C17 C8 C7 121.6(8)
C9 C8 C7 111.2(6)
C8 C9 C11 111.6(6)
C8 C9 C10 109.6(6)
C11 C9 C10 112.7(6)
C8 C9 H9 107.6
C11 C9 H9 107.6
C10 C9 H9 107.6
C20 C10 C5 116.0(6)
C20 C10 C1 108.8(6)
C5 C10 C1 106.0(6)
C20 C10 C9 110.0(6)
C5 C10 C9 107.3(6)
C1 C10 C9 108.5(5)
C12 C11 C9 112.0(6)
C12 C11 H11A 109.2
C9 C11 H11A 109.2
C12 C11 H11B 109.2
C9 C11 H11B 109.2
H11A C11 H11B 107.9
O1 C12 C13 110.6(6)
O1 C12 C11 111.9(6)
C13 C12 C11 111.0(6)
O1 C12 H12 107.7
C13 C12 H12 107.7
C11 C12 H12 107.7
C14 C13 C12 128.5(8)
C14 C13 C16 109.2(7)
C12 C13 C16 122.2(7)
C13 C14 C15 109.2(8)
C13 C14 H14 125.4
C15 C14 H14 125.4
O2 C15 O3 122.2(8)
O2 C15 C14 129.6(10)
O3 C15 C14 108.1(7)
O4 C16 O3 112.4(6)
O4 C16 C13 118.7(7)
O3 C16 C13 101.5(7)
O4 C16 H16 107.9
O3 C16 H16 107.9
C13 C16 H16 107.9
C8 C17 H17A 120.0
C8 C17 H17B 120.0
H17A C17 H17B 120.0
C4 C18 H18A 109.5
C4 C18 H18B 109.5
H18A C18 H18B 109.5
C4 C18 H18C 109.5
H18A C18 H18C 109.5
H18B C18 H18C 109.5
C4 C19 H19A 109.5
C4 C19 H19B 109.5
H19A C19 H19B 109.5
C4 C19 H19C 109.5
H19A C19 H19C 109.5
H19B C19 H19C 109.5
C10 C20 H20A 109.5
C10 C20 H20B 109.5
H20A C20 H20B 109.5
C10 C20 H20C 109.5
H20A C20 H20C 109.5
H20B C20 H20C 109.5
C12 O1 H1 109.5
C15 O3 C16 111.4(6)
C16 O4 H4 109.5

loop_
_geom_bond_atom_site_label_1
_geom_bond_atom_site_label_2
_geom_bond_distance
C1 C2 1.505(10)
C1 C10 1.559(9)
C1 H1A 0.9700
C1 H1B 0.9700
C2 C3 1.523(10)
C2 H2A 0.9700
C2 H2B 0.9700
C3 C4 1.524(10)
C3 H3A 0.9700
C3 H3B 0.9700
C4 C19 1.507(9)
C4 C18 1.530(10)
C4 C5 1.556(10)
C5 C10 1.549(9)
C5 C6 1.556(9)
C5 H5 0.9800
C6 C7 1.486(10)
C6 H6A 0.9700
C6 H6B 0.9700
C7 C8 1.534(10)
C7 H7A 0.9700
C7 H7B 0.9700
C8 C17 1.279(10)
C8 C9 1.526(10)
C9 C11 1.546(10)
C9 C10 1.578(10)
C9 H9 0.9800
C10 C20 1.518(10)
C11 C12 1.526(10)
C11 H11A 0.9700
C11 H11B 0.9700
C12 O1 1.419(8)
C12 C13 1.511(9)
C12 H12 0.9800
C13 C14 1.330(9)
C13 C16 1.539(11)
C14 C15 1.469(11)
C14 H14 0.9300
C15 O2 1.206(9)
C15 O3 1.349(10)
C16 O4 1.310(8)
C16 O3 1.462(8)
C16 H16 0.9800
C17 H17A 0.9300
C17 H17B 0.9300
C18 H18A 0.9600
C18 H18B 0.9600
C18 H18C 0.9600
C19 H19A 0.9600
C19 H19B 0.9600
C19 H19C 0.9600
C20 H20A 0.9600
C20 H20B 0.9600
C20 H20C 0.9600
O1 H1 0.8200
O4 H4 0.8200

loop_
_geom_torsion_atom_site_label_1
_geom_torsion_atom_site_label_2
_geom_torsion_atom_site_label_3
_geom_torsion_atom_site_label_4
_geom_torsion
C10 C1 C2 C3 -60.8(9)
C1 C2 C3 C4 58.7(9)
C2 C3 C4 C19 74.6(9)
C2 C3 C4 C18 -168.8(7)
C2 C3 C4 C5 -51.5(9)
C19 C4 C5 C10 -72.8(8)
C3 C4 C5 C10 51.1(9)
C18 C4 C5 C10 167.8(7)
C19 C4 C5 C6 57.0(9)
C3 C4 C5 C6 -179.1(6)
C18 C4 C5 C6 -62.4(9)
C10 C5 C6 C7 -59.6(9)
C4 C5 C6 C7 166.7(6)
C5 C6 C7 C8 56.3(9)
C6 C7 C8 C17 121.2(9)
C6 C7 C8 C9 -56.5(9)
C17 C8 C9 C11 6.3(12)
C7 C8 C9 C11 -176.2(6)
C17 C8 C9 C10 -119.2(9)
C7 C8 C9 C10 58.4(8)
C4 C5 C10 C20 68.3(8)
C6 C5 C10 C20 -63.2(8)
C4 C5 C10 C1 -52.6(8)
C6 C5 C10 C1 175.9(6)
C4 C5 C10 C9 -168.4(6)
C6 C5 C10 C9 60.1(7)
C2 C1 C10 C20 -69.5(8)
C2 C1 C10 C5 55.9(8)
C2 C1 C10 C9 170.8(6)
C8 C9 C10 C20 66.6(7)
C11 C9 C10 C20 -58.3(7)
C8 C9 C10 C5 -60.3(7)
C11 C9 C10 C5 174.8(6)
C8 C9 C10 C1 -174.4(6)
C11 C9 C10 C1 60.7(7)
C8 C9 C11 C12 80.0(7)
C10 C9 C11 C12 -156.2(6)
C9 C11 C12 O1 67.4(8)
C9 C11 C12 C13 -168.5(6)
O1 C12 C13 C14 5.6(10)
C11 C12 C13 C14 -119.2(8)
O1 C12 C13 C16 -178.5(6)
C11 C12 C13 C16 56.7(8)
C12 C13 C14 C15 -178.4(6)
C16 C13 C14 C15 5.3(9)
C13 C14 C15 O2 -176.0(9)
C13 C14 C15 O3 -0.6(9)
C14 C13 C16 O4 -131.3(8)
C12 C13 C16 O4 52.1(11)
C14 C13 C16 O3 -7.6(8)
C12 C13 C16 O3 175.8(6)
O2 C15 O3 C16 171.2(8)
C14 C15 O3 C16 -4.7(9)
O4 C16 O3 C15 135.2(8)
C13 C16 O3 C15 7.3(8)
